data_4331787
loop_
_publ_author_name
'Yang, Jin'
'Yue, Qi'
'Li, Guo-Dong'
'Cao, Jun-Jun'
'Li, Guang-Hua'
'Chen, Jie-Sheng'

_publ_section_title
;
 Structures, Photoluminescence, Up-Conversion, and Magnetism of 2D and 3D
 Rare-Earth Coordination Polymers with Multicarboxylate Linkages
;
_journal_issue 7
_journal_name_full 'Inorganic Chemistry'
_journal_page_first 2857
_journal_page_last 2865
_journal_paper_doi 10.1021/ic051557o
_journal_volume 45
_journal_year 2006
_chemical_formula_sum 'C24 H22 Eu N2 O8'
_chemical_formula_weight 618.40
_chemical_melting_point ?
_chemical_name_systematic
;
 ?
;
_space_group_IT_number 2
_symmetry_cell_setting triclinic
_symmetry_space_group_name_Hall '-P 1'
_symmetry_space_group_name_H-M 'P -1'
_atom_sites_solution_hydrogens geom
_atom_sites_solution_primary direct
_atom_sites_solution_secondary difmap
_audit_creation_method SHELXL-97
_cell_angle_alpha 77.968(10)
_cell_angle_beta 61.694(8)
_cell_angle_gamma 86.258(9)
_cell_formula_units_Z 2
_cell_length_a 11.3894(13)
_cell_length_b 11.5985(18)
_cell_length_c 11.7351(17)
_cell_measurement_temperature 293(2)
_cell_measurement_theta_max 28.63
_cell_measurement_theta_min 2.08
_cell_volume 1333.8(3)
_computing_cell_refinement 'Bruker SMART'
_computing_data_collection 'Bruker SMART'
_computing_data_reduction 'Bruker SMART'
_computing_molecular_graphics SHELXP-97
_computing_publication_material SHELXTL
_computing_structure_refinement 'SHELXL-97 (Sheldrick, 1997)'
_computing_structure_solution 'SHELXS-97 (Sheldrick, 1990)'
_diffrn_ambient_temperature 293(2)
_diffrn_detector_area_resol_mean none
_diffrn_measured_fraction_theta_full 0.974
_diffrn_measured_fraction_theta_max 0.956
_diffrn_measurement_device_type 'CCD area detector'
_diffrn_radiation_monochromator graphite
_diffrn_radiation_source 'fine-focus sealed tube'
_diffrn_radiation_type MoK\a
_diffrn_radiation_wavelength 0.71073
_diffrn_reflns_av_R_equivalents 0.0770
_diffrn_reflns_av_sigmaI/netI 0.1608
_diffrn_reflns_limit_h_max 15
_diffrn_reflns_limit_h_min -15
_diffrn_reflns_limit_k_max 15
_diffrn_reflns_limit_k_min -13
_diffrn_reflns_limit_l_max 15
_diffrn_reflns_limit_l_min -15
_diffrn_reflns_number 9509
_diffrn_reflns_theta_full 25.00
_diffrn_reflns_theta_max 28.63
_diffrn_reflns_theta_min 2.08
_diffrn_standards_decay_% none
_diffrn_standards_interval_count none
_diffrn_standards_interval_time none
_diffrn_standards_number none
_exptl_absorpt_coefficient_mu 2.397
_exptl_absorpt_correction_type empirical
_exptl_absorpt_process_details SADABS
_exptl_crystal_colour colorless
_exptl_crystal_density_diffrn 1.540
_exptl_crystal_density_meas ?
_exptl_crystal_density_method 'not measured'
_exptl_crystal_description block
_exptl_crystal_F_000 614
_exptl_crystal_size_max 0.41
_exptl_crystal_size_mid 0.34
_exptl_crystal_size_min 0.26
_refine_diff_density_max 2.505
_refine_diff_density_min -1.614
_refine_diff_density_rms 0.170
_refine_ls_extinction_method none
_refine_ls_goodness_of_fit_ref 0.906
_refine_ls_hydrogen_treatment mixed
_refine_ls_matrix_type full
_refine_ls_number_parameters 334
_refine_ls_number_reflns 6547
_refine_ls_number_restraints 0
_refine_ls_restrained_S_all 0.906
_refine_ls_R_factor_all 0.1176
_refine_ls_R_factor_gt 0.0601
_refine_ls_shift/su_max 0.001
_refine_ls_shift/su_mean 0.000
_refine_ls_structure_factor_coef Fsqd
_refine_ls_weighting_details 'calc w=1/[\s^2^(Fo^2^)+(0.0448P)^2^+0.0000P] where P=(Fo^2^+2Fc^2^)/3'
_refine_ls_weighting_scheme calc
_refine_ls_wR_factor_gt 0.1117
_refine_ls_wR_factor_ref 0.1312
_reflns_number_gt 3800
_reflns_number_total 6547
_reflns_threshold_expression >2sigma(I)
_cod_data_source_file ic051557osup1.cif
_cod_data_source_block 1
_cod_depositor_comments
;
The following automatic conversions were performed:

'_chemical_melting_point' value 'not measured' was changed to '?' -
the value is undefined or not given.

'_symmetry_cell_setting' value
'Triclinic' changed to 'triclinic' according to
/home/saulius/struct/CIF-dictionaries/cif_core.dic dictionary named
'cif_core.dic' version 2.4.2 from 2011-04-26.

Automatic conversion script
Id: cif_fix_values 1891 2012-01-12 08:04:46Z andrius 

The following automatic conversions were performed:

'_exptl_crystal_density_meas' value 'none' was changed to '?' - the
value is perceived as not measured.

Automatic conversion script
Id: cif_fix_values 3008 2015-01-20 13:52:24Z robertas 
;
_cod_original_sg_symbol_H-M P-1
_cod_database_code 4331787

loop_
_symmetry_equiv_pos_as_xyz
'x, y, z'
'-x, -y, -z'

loop_
_atom_site_label
_atom_site_type_symbol
_atom_site_fract_x
_atom_site_fract_y
_atom_site_fract_z
_atom_site_U_iso_or_equiv
_atom_site_adp_type
_atom_site_occupancy
_atom_site_symmetry_multiplicity
_atom_site_calc_flag
_atom_site_refinement_flags
Eu1 Eu 0.92141(4) 0.88452(3) 0.67592(5) 0.03108(14) Uani 1 1 d .
O1 O 1.0347(5) 0.6940(4) 0.6678(6) 0.0453(14) Uani 1 1 d .
O2 O 0.8382(5) 0.6927(5) 0.6830(7) 0.0570(18) Uani 1 1 d .
O3 O 0.9633(5) 0.1097(4) 0.5547(5) 0.0360(12) Uani 1 1 d .
O4 O 0.8761(6) 0.0674(5) 0.7709(6) 0.0527(16) Uani 1 1 d .
O5 O 1.1478(5) 0.9463(5) 0.6017(6) 0.0425(14) Uani 1 1 d .
O6 O 1.2403(5) 1.0575(5) 0.3995(6) 0.0421(14) Uani 1 1 d .
O7 O 0.9544(6) 0.8329(6) 0.8727(6) 0.0611(18) Uani 1 1 d .
O8 O 0.7007(5) 0.8517(5) 0.8701(7) 0.0533(17) Uani 1 1 d .
N1 N 1.1244(8) 0.7915(9) 0.9155(9) 0.069(3) Uani 1 1 d .
N2 N 0.5339(7) 0.8601(8) 1.0729(8) 0.062(2) Uani 1 1 d .
C1 C 0.9412(7) 0.5084(7) 0.6770(8) 0.0320(18) Uani 1 1 d .
C2 C 1.0303(7) 0.4307(7) 0.7080(8) 0.0325(18) Uani 1 1 d .
C3 C 1.0262(7) 0.3079(7) 0.7020(8) 0.0349(18) Uani 1 1 d .
C4 C 0.9343(7) 0.2697(6) 0.6643(7) 0.0305(17) Uani 1 1 d .
C5 C 0.8522(7) 0.3479(7) 0.6348(8) 0.0347(18) Uani 1 1 d .
H5 H 0.7949 0.3225 0.6083 0.042 Uiso 1 1 calc R
C6 C 0.8545(7) 0.4646(6) 0.6443(7) 0.0320(17) Uani 1 1 d .
H6 H 0.7951 0.5153 0.6280 0.038 Uiso 1 1 calc R
C7 C 1.1224(9) 0.4636(8) 0.7454(9) 0.050(2) Uani 1 1 d .
H7 H 1.1280 0.5420 0.7500 0.060 Uiso 1 1 calc R
C8 C 1.2033(10) 0.3858(10) 0.7749(11) 0.069(3) Uani 1 1 d .
H8 H 1.2630 0.4114 0.7984 0.083 Uiso 1 1 calc R
C9 C 1.1967(11) 0.2672(8) 0.7699(12) 0.072(3) Uani 1 1 d .
H9 H 1.2508 0.2133 0.7914 0.087 Uiso 1 1 calc R
C10 C 1.1097(9) 0.2308(8) 0.7330(10) 0.057(2) Uani 1 1 d .
H10 H 1.1068 0.1520 0.7286 0.068 Uiso 1 1 calc R
C11 C 0.9383(7) 0.6376(6) 0.6796(8) 0.0327(18) Uani 1 1 d .
C12 C 0.9246(7) 0.1394(7) 0.6650(9) 0.0322(18) Uani 1 1 d .
C13 C 1.3754(8) 1.0001(7) 0.5008(10) 0.052(2) Uani 1 1 d .
C14 C 1.4512(8) 1.1068(9) 0.4574(11) 0.071(3) Uani 1 1 d .
C15 C 1.5762(8) 1.1053(9) 0.4598(11) 0.068(3) Uani 1 1 d .
C16 C 1.3907(14) 1.2317(12) 0.4469(18) 0.044(4) Uani 0.50 1 d P
H16 H 1.3035 1.2339 0.4598 0.052 Uiso 0.50 1 calc PR
C18 C 1.5783(15) 1.3356(15) 0.428(2) 0.060(6) Uani 0.50 1 d P
H18 H 1.6207 1.4064 0.4158 0.073 Uiso 0.50 1 calc PR
C19 C 1.6314(13) 1.2283(14) 0.4529(16) 0.038(4) Uani 0.50 1 d P
H19 H 1.7053 1.2293 0.4665 0.046 Uiso 0.50 1 calc PR
C20 C 1.2434(7) 1.0016(6) 0.5001(9) 0.0354(19) Uani 1 1 d .
C21 C 1.0272(10) 0.7628(10) 0.8996(10) 0.062(3) Uani 1 1 d .
H21 H 1.0106 0.6830 0.9092 0.074 Uiso 1 1 calc R
C22 C 1.1652(16) 0.9067(14) 0.9036(18) 0.131(6) Uani 1 1 d .
H22A H 1.2394 0.9043 0.9214 0.196 Uiso 1 1 calc R
H22B H 1.0927 0.9446 0.9656 0.196 Uiso 1 1 calc R
H22C H 1.1915 0.9502 0.8155 0.196 Uiso 1 1 calc R
C23 C 1.2078(13) 0.6962(16) 0.9420(14) 0.132(6) Uani 1 1 d .
H23A H 1.2765 0.7300 0.9515 0.198 Uiso 1 1 calc R
H23B H 1.2477 0.6556 0.8696 0.198 Uiso 1 1 calc R
H23C H 1.1527 0.6414 1.0219 0.198 Uiso 1 1 calc R
C24 C 0.6577(9) 0.8762(8) 0.9779(11) 0.055(3) Uani 1 1 d .
H24 H 0.7183 0.9096 0.9950 0.066 Uiso 1 1 calc R
C25 C 0.4359(9) 0.8085(11) 1.0492(14) 0.105(5) Uani 1 1 d .
H25A H 0.3502 0.8019 1.1264 0.157 Uiso 1 1 calc R
H25B H 0.4626 0.7316 1.0301 0.157 Uiso 1 1 calc R
H25C H 0.4304 0.8580 0.9755 0.157 Uiso 1 1 calc R
C26 C 0.4858(10) 0.8913(12) 1.2027(11) 0.083(4) Uani 1 1 d .
H26A H 0.3920 0.8718 1.2554 0.124 Uiso 1 1 calc R
H26B H 0.5011 0.9744 1.1910 0.124 Uiso 1 1 calc R
H26C H 0.5330 0.8481 1.2463 0.124 Uiso 1 1 calc R
C17 C 1.4518(18) 1.3339(19) 0.421(2) 0.069(6) Uani 0.50 1 d P
H17 H 1.4158 1.4041 0.3995 0.082 Uiso 0.50 1 calc PR

loop_
_atom_site_aniso_label
_atom_site_aniso_U_11
_atom_site_aniso_U_22
_atom_site_aniso_U_33
_atom_site_aniso_U_23
_atom_site_aniso_U_13
_atom_site_aniso_U_12
Eu1 0.02027(18) 0.02359(19) 0.0567(3) -0.01701(16) -0.02082(17) 0.00346(12)
O1 0.045(3) 0.028(3) 0.079(4) -0.019(3) -0.039(3) 0.003(2)
O2 0.033(3) 0.025(3) 0.119(6) -0.030(3) -0.036(3) 0.008(2)
O3 0.034(3) 0.027(3) 0.056(4) -0.019(3) -0.025(3) 0.006(2)
O4 0.072(4) 0.025(3) 0.064(4) -0.009(3) -0.034(4) -0.003(3)
O5 0.020(3) 0.045(3) 0.065(4) -0.011(3) -0.022(3) -0.004(2)
O6 0.028(3) 0.039(3) 0.069(4) -0.013(3) -0.031(3) 0.009(2)
O7 0.057(4) 0.074(5) 0.066(5) -0.020(4) -0.041(4) 0.021(3)
O8 0.027(3) 0.065(4) 0.064(4) -0.032(4) -0.011(3) 0.000(3)
N1 0.054(5) 0.092(7) 0.075(6) -0.024(5) -0.041(5) 0.026(5)
N2 0.034(4) 0.076(6) 0.069(6) -0.022(5) -0.017(4) 0.009(4)
C1 0.024(4) 0.031(4) 0.038(5) -0.010(3) -0.011(3) -0.002(3)
C2 0.032(4) 0.030(4) 0.041(5) -0.013(4) -0.019(4) 0.003(3)
C3 0.033(4) 0.028(4) 0.050(5) -0.013(4) -0.023(4) 0.001(3)
C4 0.035(4) 0.016(3) 0.036(5) -0.006(3) -0.013(4) 0.004(3)
C5 0.032(4) 0.035(4) 0.039(5) -0.012(4) -0.015(4) -0.004(3)
C6 0.024(4) 0.026(4) 0.042(5) -0.006(3) -0.013(4) 0.005(3)
C7 0.064(6) 0.030(5) 0.077(7) -0.016(5) -0.047(6) 0.005(4)
C8 0.063(6) 0.083(8) 0.084(8) -0.015(6) -0.053(6) -0.002(6)
C9 0.093(7) 0.032(5) 0.138(10) -0.012(6) -0.094(8) 0.009(5)
C10 0.061(6) 0.032(5) 0.085(7) -0.007(5) -0.044(6) 0.006(4)
C11 0.032(4) 0.021(4) 0.047(5) -0.017(3) -0.017(4) 0.006(3)
C12 0.030(4) 0.034(4) 0.051(6) -0.024(4) -0.028(4) 0.003(3)
C13 0.035(4) 0.039(5) 0.077(7) 0.026(4) -0.035(5) -0.018(3)
C14 0.031(5) 0.075(7) 0.102(8) 0.035(6) -0.044(5) -0.022(4)
C15 0.039(5) 0.063(6) 0.103(8) 0.035(6) -0.052(6) -0.022(4)
C16 0.030(8) 0.019(7) 0.089(14) 0.006(8) -0.040(9) -0.001(6)
C18 0.034(9) 0.032(9) 0.115(17) 0.010(10) -0.044(11) -0.013(7)
C19 0.019(7) 0.049(10) 0.055(11) -0.017(8) -0.021(7) -0.007(6)
C20 0.029(4) 0.022(4) 0.065(6) -0.008(4) -0.030(4) 0.005(3)
C21 0.060(6) 0.071(7) 0.068(7) -0.031(6) -0.035(6) 0.018(5)
C22 0.130(13) 0.106(13) 0.182(17) -0.009(11) -0.098(13) -0.032(10)
C23 0.090(10) 0.22(2) 0.087(10) -0.023(11) -0.052(9) 0.061(11)
C24 0.034(5) 0.049(6) 0.076(8) -0.007(5) -0.025(5) -0.001(4)
C25 0.030(5) 0.112(11) 0.152(13) -0.062(9) -0.012(7) -0.006(6)
C26 0.051(6) 0.116(10) 0.078(8) -0.028(7) -0.028(6) 0.028(6)
C17 0.041(10) 0.064(14) 0.082(15) 0.012(11) -0.025(11) 0.005(9)

loop_
_atom_type_symbol
_atom_type_description
_atom_type_scat_dispersion_real
_atom_type_scat_dispersion_imag
_atom_type_scat_source
C C 0.0033 0.0016 'International Tables Vol C Tables 4.2.6.8 and 6.1.1.4'
H H 0.0000 0.0000 'International Tables Vol C Tables 4.2.6.8 and 6.1.1.4'
N N 0.0061 0.0033 'International Tables Vol C Tables 4.2.6.8 and 6.1.1.4'
O O 0.0106 0.0060 'International Tables Vol C Tables 4.2.6.8 and 6.1.1.4'
Eu Eu -0.1578 3.6682 'International Tables Vol C Tables 4.2.6.8 and 6.1.1.4'

loop_
_geom_angle_atom_site_label_1
_geom_angle_atom_site_label_2
_geom_angle_atom_site_label_3
_geom_angle
_geom_angle_site_symmetry_1
_geom_angle_site_symmetry_3
O3 Eu1 O6 74.80(18) 2_766 2_776
O3 Eu1 O5 73.73(18) 2_766 .
O6 Eu1 O5 134.52(19) 2_776 .
O3 Eu1 O2 82.9(2) 2_766 .
O6 Eu1 O2 78.71(19) 2_776 .
O5 Eu1 O2 128.05(17) . .
O3 Eu1 O8 143.22(19) 2_766 .
O6 Eu1 O8 72.7(2) 2_776 .
O5 Eu1 O8 142.9(2) . .
O2 Eu1 O8 74.3(2) . .
O3 Eu1 O7 140.85(19) 2_766 .
O6 Eu1 O7 144.2(2) 2_776 .
O5 Eu1 O7 74.6(2) . .
O2 Eu1 O7 99.1(2) . .
O8 Eu1 O7 72.4(2) . .
O3 Eu1 O1 78.72(18) 2_766 .
O6 Eu1 O1 126.23(17) 2_776 .
O5 Eu1 O1 77.87(17) . .
O2 Eu1 O1 52.02(16) . .
O8 Eu1 O1 107.5(2) . .
O7 Eu1 O1 72.6(2) . .
O3 Eu1 O4 122.50(19) 2_766 1_565
O6 Eu1 O4 88.84(19) 2_776 1_565
O5 Eu1 O4 81.33(19) . 1_565
O2 Eu1 O4 147.8(2) . 1_565
O8 Eu1 O4 73.7(2) . 1_565
O7 Eu1 O4 74.0(2) . 1_565
O1 Eu1 O4 144.2(2) . 1_565
O3 Eu1 O3 72.57(17) 2_766 1_565
O6 Eu1 O3 69.76(16) 2_776 1_565
O5 Eu1 O3 70.01(17) . 1_565
O2 Eu1 O3 144.0(2) . 1_565
O8 Eu1 O3 110.85(18) . 1_565
O7 Eu1 O3 116.6(2) . 1_565
O1 Eu1 O3 141.57(17) . 1_565
O4 Eu1 O3 50.20(18) 1_565 1_565
O3 Eu1 C11 80.66(19) 2_766 .
O6 Eu1 C11 103.1(2) 2_776 .
O5 Eu1 C11 103.23(19) . .
O2 Eu1 C11 26.08(18) . .
O8 Eu1 C11 90.3(2) . .
O7 Eu1 C11 84.7(2) . .
O1 Eu1 C11 25.97(17) . .
O4 Eu1 C11 156.4(2) 1_565 .
O3 Eu1 C11 153.2(2) 1_565 .
O3 Eu1 C12 97.9(2) 2_766 1_565
O6 Eu1 C12 80.07(18) 2_776 1_565
O5 Eu1 C12 72.70(18) . 1_565
O2 Eu1 C12 157.76(19) . 1_565
O8 Eu1 C12 93.1(2) . 1_565
O7 Eu1 C12 94.2(2) . 1_565
O1 Eu1 C12 150.07(17) . 1_565
O4 Eu1 C12 24.67(19) 1_565 1_565
O3 Eu1 C12 25.64(19) 1_565 1_565
C11 Eu1 C12 175.9(2) . 1_565
O3 Eu1 Eu1 38.66(11) 2_766 2_776
O6 Eu1 Eu1 67.67(14) 2_776 2_776
O5 Eu1 Eu1 67.19(14) . 2_776
O2 Eu1 Eu1 117.25(17) . 2_776
O8 Eu1 Eu1 134.54(16) . 2_776
O7 Eu1 Eu1 138.26(16) . 2_776
O1 Eu1 Eu1 113.48(14) . 2_776
O4 Eu1 Eu1 83.98(15) 1_565 2_776
O3 Eu1 Eu1 33.92(11) 1_565 2_776
C11 Eu1 Eu1 119.32(16) . 2_776
C12 Eu1 Eu1 59.32(17) 1_565 2_776
C11 O1 Eu1 93.7(4) . .
C11 O2 Eu1 95.2(4) . .
C12 O3 Eu1 160.4(5) . 2_766
C12 O3 Eu1 89.6(5) . 1_545
Eu1 O3 Eu1 107.43(17) 2_766 1_545
C12 O4 Eu1 97.3(5) . 1_545
C20 O5 Eu1 139.0(5) . .
C20 O6 Eu1 138.5(5) . 2_776
C21 O7 Eu1 131.8(6) . .
C24 O8 Eu1 131.6(6) . .
C21 N1 C22 125.8(11) . .
C21 N1 C23 118.4(11) . .
C22 N1 C23 115.8(11) . .
C24 N2 C25 118.4(9) . .
C24 N2 C26 124.5(9) . .
C25 N2 C26 117.1(8) . .
C6 C1 C2 119.8(7) . .
C6 C1 C11 118.0(7) . .
C2 C1 C11 122.2(6) . .
C7 C2 C1 125.6(7) . .
C7 C2 C3 116.2(7) . .
C1 C2 C3 118.2(6) . .
C10 C3 C4 122.1(7) . .
C10 C3 C2 119.4(7) . .
C4 C3 C2 118.5(7) . .
C5 C4 C3 120.8(6) . .
C5 C4 C12 120.5(6) . .
C3 C4 C12 118.5(6) . .
C4 C5 C6 120.1(7) . .
C4 C5 H5 119.9 . .
C6 C5 H5 119.9 . .
C1 C6 C5 122.5(7) . .
C1 C6 H6 118.7 . .
C5 C6 H6 118.7 . .
C8 C7 C2 123.0(8) . .
C8 C7 H7 118.5 . .
C2 C7 H7 118.5 . .
C7 C8 C9 119.9(9) . .
C7 C8 H8 120.1 . .
C9 C8 H8 120.1 . .
C10 C9 C8 119.5(9) . .
C10 C9 H9 120.3 . .
C8 C9 H9 120.3 . .
C9 C10 C3 122.0(8) . .
C9 C10 H10 119.0 . .
C3 C10 H10 119.0 . .
O1 C11 O2 118.9(6) . .
O1 C11 C1 123.0(6) . .
O2 C11 C1 117.8(6) . .
O1 C11 Eu1 60.3(4) . .
O2 C11 Eu1 58.7(3) . .
C1 C11 Eu1 176.0(5) . .
O4 C12 O3 122.4(7) . .
O4 C12 C4 119.9(7) . .
O3 C12 C4 117.7(7) . .
O4 C12 Eu1 58.1(4) . 1_545
O3 C12 Eu1 64.8(4) . 1_545
C4 C12 Eu1 175.2(5) . 1_545
C15 C13 C14 120.4(7) 2_876 .
C15 C13 C20 120.4(7) 2_876 .
C14 C13 C20 119.2(7) . .
C13 C14 C15 119.0(8) . .
C13 C14 C16 123.3(8) . .
C15 C14 C16 115.1(9) . .
C13 C15 C14 120.6(8) 2_876 .
C13 C15 C19 122.2(9) 2_876 .
C14 C15 C19 115.3(10) . .
C17 C16 C14 126.2(13) . .
C17 C16 H16 116.9 . .
C14 C16 H16 116.9 . .
C19 C18 C17 117.8(15) . .
C19 C18 H18 121.1 . .
C17 C18 H18 121.1 . .
C18 C19 C15 125.0(12) . .
C18 C19 H19 117.5 . .
C15 C19 H19 117.5 . .
O6 C20 O5 126.6(7) . .
O6 C20 C13 117.0(7) . .
O5 C20 C13 116.5(8) . .
O7 C21 N1 124.8(11) . .
O7 C21 H21 117.6 . .
N1 C21 H21 117.6 . .
N1 C22 H22A 109.5 . .
N1 C22 H22B 109.5 . .
H22A C22 H22B 109.5 . .
N1 C22 H22C 109.5 . .
H22A C22 H22C 109.5 . .
H22B C22 H22C 109.5 . .
N1 C23 H23A 109.5 . .
N1 C23 H23B 109.5 . .
H23A C23 H23B 109.5 . .
N1 C23 H23C 109.5 . .
H23A C23 H23C 109.5 . .
H23B C23 H23C 109.5 . .
O8 C24 N2 126.2(9) . .
O8 C24 H24 116.9 . .
N2 C24 H24 116.9 . .
N2 C25 H25A 109.5 . .
N2 C25 H25B 109.5 . .
H25A C25 H25B 109.5 . .
N2 C25 H25C 109.5 . .
H25A C25 H25C 109.5 . .
H25B C25 H25C 109.5 . .
N2 C26 H26A 109.5 . .
N2 C26 H26B 109.5 . .
H26A C26 H26B 109.5 . .
N2 C26 H26C 109.5 . .
H26A C26 H26C 109.5 . .
H26B C26 H26C 109.5 . .
C16 C17 C18 119.2(17) . .
C16 C17 H17 120.4 . .
C18 C17 H17 120.4 . .

loop_
_geom_bond_atom_site_label_1
_geom_bond_atom_site_label_2
_geom_bond_distance
_geom_bond_site_symmetry_2
Eu1 O3 2.371(5) 2_766
Eu1 O6 2.401(5) 2_776
Eu1 O5 2.402(5) .
Eu1 O2 2.445(5) .
Eu1 O8 2.447(6) .
Eu1 O7 2.460(6) .
Eu1 O1 2.481(5) .
Eu1 O4 2.510(5) 1_565
Eu1 O3 2.654(5) 1_565
Eu1 C11 2.850(7) .
Eu1 C12 2.934(7) 1_565
Eu1 Eu1 4.0537(12) 2_776
O1 C11 1.251(8) .
O2 C11 1.258(9) .
O3 C12 1.270(8) .
O3 Eu1 2.371(5) 2_766
O3 Eu1 2.654(5) 1_545
O4 C12 1.234(9) .
O4 Eu1 2.510(5) 1_545
O5 C20 1.248(9) .
O6 C20 1.238(9) .
O6 Eu1 2.401(5) 2_776
O7 C21 1.225(11) .
O8 C24 1.210(11) .
N1 C21 1.282(12) .
N1 C22 1.401(15) .
N1 C23 1.490(15) .
N2 C24 1.313(11) .
N2 C25 1.461(12) .
N2 C26 1.470(13) .
C1 C6 1.373(9) .
C1 C2 1.439(10) .
C1 C11 1.503(10) .
C2 C7 1.413(11) .
C2 C3 1.445(10) .
C3 C10 1.385(11) .
C3 C4 1.439(10) .
C4 C5 1.372(10) .
C4 C12 1.521(9) .
C5 C6 1.384(10) .
C5 H5 0.9300 .
C6 H6 0.9300 .
C7 C8 1.359(13) .
C7 H7 0.9300 .
C8 C9 1.397(13) .
C8 H8 0.9300 .
C9 C10 1.374(12) .
C9 H9 0.9300 .
C10 H10 0.9300 .
C12 Eu1 2.934(7) 1_545
C13 C15 1.389(12) 2_876
C13 C14 1.412(11) .
C13 C20 1.506(10) .
C14 C15 1.437(10) .
C14 C16 1.571(17) .
C15 C13 1.389(12) 2_876
C15 C19 1.568(17) .
C16 C17 1.32(2) .
C16 H16 0.9300 .
C18 C19 1.38(2) .
C18 C17 1.48(2) .
C18 H18 0.9300 .
C19 H19 0.9300 .
C21 H21 0.9300 .
C22 H22A 0.9600 .
C22 H22B 0.9600 .
C22 H22C 0.9600 .
C23 H23A 0.9600 .
C23 H23B 0.9600 .
C23 H23C 0.9600 .
C24 H24 0.9300 .
C25 H25A 0.9600 .
C25 H25B 0.9600 .
C25 H25C 0.9600 .
C26 H26A 0.9600 .
C26 H26B 0.9600 .
C26 H26C 0.9600 .
C17 H17 0.9300 .
